data_7152652
loop_
_publ_author_name
'Lamani, Devappa S.'
'Bhowmick, Debasish'
'Mugesh, Govindasamy'

_publ_section_title
;
 Spirodiazaselenuranes: synthesis, structure and antioxidant activity.
;
_journal_issue 39
_journal_name_full 'Organic &amp; biomolecular chemistry'
_journal_page_first 7933
_journal_page_last 7943
_journal_paper_doi 10.1039/c2ob26156a
_journal_volume 10
_journal_year 2012
_chemical_formula_moiety 'C28 H24 N2 O2 Se'
_chemical_formula_sum 'C28 H24 N2 O2 Se'
_chemical_formula_weight 499.45
_chemical_name_systematic
;
?
;
_space_group_IT_number 15
_symmetry_cell_setting monoclinic
_symmetry_space_group_name_Hall '-C 2yc'
_symmetry_space_group_name_H-M 'C 1 2/c 1'
_atom_sites_solution_hydrogens geom
_atom_sites_solution_primary direct
_atom_sites_solution_secondary difmap
_audit_creation_method SHELXL-97
_cell_angle_alpha 90.00
_cell_angle_beta 109.987(13)
_cell_angle_gamma 90.00
_cell_formula_units_Z 4
_cell_length_a 27.425(6)
_cell_length_b 5.1133(9)
_cell_length_c 17.468(4)
_cell_measurement_temperature 296(2)
_cell_volume 2302.0(9)
_computing_cell_refinement 'Bruker kappa apex ccd'
_computing_data_collection 'Bruker kappa apex ccd'
_computing_data_reduction 'Bruker saint'
_computing_molecular_graphics ortep-III
_computing_publication_material WinGX1.80.05
_computing_structure_refinement 'SHELXL-97 (Sheldrick, 2008)'
_computing_structure_solution 'SHELXS-97 (Sheldrick, 2008)'
_diffrn_ambient_temperature 296(2)
_diffrn_detector_area_resol_mean 0.3
_diffrn_measured_fraction_theta_full 0.898
_diffrn_measured_fraction_theta_max 0.898
_diffrn_measurement_device_type 'CCD area detector'
_diffrn_measurement_method 'phi and omega scan'
_diffrn_radiation_monochromator graphite
_diffrn_radiation_source 'fine-focus sealed tube'
_diffrn_radiation_type MoK\a
_diffrn_radiation_wavelength 0.71073
_diffrn_reflns_av_R_equivalents 0.0657
_diffrn_reflns_av_sigmaI/netI 0.0883
_diffrn_reflns_limit_h_max 45
_diffrn_reflns_limit_h_min -38
_diffrn_reflns_limit_k_max 7
_diffrn_reflns_limit_k_min -8
_diffrn_reflns_limit_l_max 29
_diffrn_reflns_limit_l_min -28
_diffrn_reflns_number 27185
_diffrn_reflns_theta_full 36.71
_diffrn_reflns_theta_max 36.71
_diffrn_reflns_theta_min 1.58
_exptl_absorpt_coefficient_mu 1.660
_exptl_absorpt_correction_T_max 0.9058
_exptl_absorpt_correction_T_min 0.7629
_exptl_absorpt_correction_type empirical
_exptl_absorpt_process_details sadabs
_exptl_crystal_colour white
_exptl_crystal_density_diffrn 1.441
_exptl_crystal_density_method 'not measured'
_exptl_crystal_description 'needle shape'
_exptl_crystal_F_000 1024
_exptl_crystal_size_max 0.34
_exptl_crystal_size_mid 0.25
_exptl_crystal_size_min 0.12
_refine_diff_density_max 0.440
_refine_diff_density_min -0.541
_refine_diff_density_rms 0.097
_refine_ls_extinction_method none
_refine_ls_goodness_of_fit_ref 0.930
_refine_ls_hydrogen_treatment mixed
_refine_ls_matrix_type full
_refine_ls_number_parameters 151
_refine_ls_number_reflns 5162
_refine_ls_number_restraints 0
_refine_ls_restrained_S_all 0.930
_refine_ls_R_factor_all 0.1427
_refine_ls_R_factor_gt 0.0513
_refine_ls_shift/su_max 0.195
_refine_ls_shift/su_mean 0.006
_refine_ls_structure_factor_coef Fsqd
_refine_ls_weighting_details 'calc w=1/[\s^2^(Fo^2^)+(0.0793P)^2^+0.0771P] where P=(Fo^2^+2Fc^2^)/3'
_refine_ls_weighting_scheme calc
_refine_ls_wR_factor_gt 0.1194
_refine_ls_wR_factor_ref 0.1565
_reflns_number_gt 2444
_reflns_number_total 5162
_reflns_threshold_expression >2sigma(I)
_cod_data_source_file c2ob26156a.txt
_cod_data_source_block dssear4ch3_0m
_cod_depositor_comments
;
The following automatic conversions were performed:

'_symmetry_cell_setting' value 'Monoclinic' changed to 'monoclinic'
according to /home/saulius/struct/CIF-dictionaries/cif_core.dic
dictionary named 'cif_core.dic' version 2.4.2 from
2011-04-26.

'_exptl_absorpt_correction_type' value 'EMPIRICAL'
changed to 'empirical' according to
/home/saulius/struct/CIF-dictionaries/cif_core.dic dictionary named
'cif_core.dic' version 2.4.2 from 2011-04-26.

Automatic conversion script
Id: cif_fix_values 1891 2012-01-12 08:04:46Z andrius 
;
_cod_original_cell_volume 2302.0(8)
_cod_original_sg_symbol_H-M C12/c1
_cod_database_code 7152652

loop_
_symmetry_equiv_pos_as_xyz
'x, y, z'
'-x, y, -z+1/2'
'x+1/2, y+1/2, z'
'-x+1/2, y+1/2, -z+1/2'
'-x, -y, -z'
'x, -y, z-1/2'
'-x+1/2, -y+1/2, -z'
'x+1/2, -y+1/2, z-1/2'

loop_
_atom_site_label
_atom_site_type_symbol
_atom_site_fract_x
_atom_site_fract_y
_atom_site_fract_z
_atom_site_U_iso_or_equiv
_atom_site_adp_type
_atom_site_occupancy
_atom_site_symmetry_multiplicity
_atom_site_calc_flag
_atom_site_refinement_flags
Se1 Se 0.0000 -0.25137(6) 0.2500 0.03555(13) Uani 1 2 d S
O1 O 0.03882(7) -0.1352(3) 0.09841(12) 0.0445(4) Uani 1 1 d .
N1 N 0.05985(8) 0.2940(3) 0.12236(13) 0.0323(5) Uani 1 1 d .
H1 H 0.0476 0.4444 0.1285 0.039 Uiso 1 1 calc R
C1 C -0.04157(8) 0.0059(4) 0.17578(14) 0.0292(5) Uani 1 1 d .
C2 C -0.08991(9) 0.0634(5) 0.17958(16) 0.0389(6) Uani 1 1 d .
H2 H -0.1025 -0.0330 0.2140 0.047 Uiso 1 1 calc R
C3 C -0.11969(10) 0.2604(5) 0.1334(2) 0.0456(7) Uani 1 1 d .
H3 H -0.1521 0.2964 0.1368 0.055 Uiso 1 1 calc R
C4 C -0.10162(9) 0.4054(5) 0.08201(17) 0.0434(6) Uani 1 1 d .
H4 H -0.1218 0.5393 0.0509 0.052 Uiso 1 1 calc R
C5 C -0.05360(9) 0.3513(5) 0.07694(15) 0.0358(5) Uani 1 1 d .
H5 H -0.0413 0.4506 0.0428 0.043 Uiso 1 1 calc R
C6 C -0.02325(8) 0.1493(4) 0.12258(13) 0.0273(4) Uani 1 1 d .
C7 C 0.02771(8) 0.0873(4) 0.11320(13) 0.0287(5) Uani 1 1 d .
C8 C 0.11133(9) 0.2885(4) 0.12289(16) 0.0322(5) Uani 1 1 d .
C9 C 0.12906(10) 0.1059(5) 0.07974(17) 0.0456(6) Uani 1 1 d .
H9 H 0.1068 -0.0226 0.0494 0.055 Uiso 1 1 calc R
C10 C 0.17952(11) 0.1153(6) 0.0820(2) 0.0561(8) Uani 1 1 d .
H10 H 0.1910 -0.0097 0.0533 0.067 Uiso 1 1 calc R
C11 C 0.21399(11) 0.3047(6) 0.1255(2) 0.0522(8) Uani 1 1 d .
C12 C 0.26913(13) 0.3161(9) 0.1260(3) 0.0826(12) Uani 1 1 d .
H12A H 0.2709 0.4301 0.0834 0.124 Uiso 1 1 calc R
H12B H 0.2802 0.1438 0.1174 0.124 Uiso 1 1 calc R
H12C H 0.2914 0.3815 0.1776 0.124 Uiso 1 1 calc R
C13 C 0.19570(10) 0.4861(6) 0.1672(2) 0.0610(8) Uani 1 1 d .
H13 H 0.2178 0.6165 0.1967 0.073 Uiso 1 1 calc R
C14 C 0.14545(10) 0.4786(6) 0.16610(19) 0.0503(7) Uani 1 1 d .
H14 H 0.1342 0.6036 0.1950 0.060 Uiso 1 1 calc R

loop_
_atom_site_aniso_label
_atom_site_aniso_U_11
_atom_site_aniso_U_22
_atom_site_aniso_U_33
_atom_site_aniso_U_23
_atom_site_aniso_U_13
_atom_site_aniso_U_12
Se1 0.0424(2) 0.02518(17) 0.0395(2) 0.000 0.01461(16) 0.000
O1 0.0535(11) 0.0222(8) 0.0719(13) -0.0036(8) 0.0398(10) -0.0013(8)
N1 0.0302(10) 0.0222(9) 0.0470(13) -0.0032(7) 0.0163(9) -0.0002(7)
C1 0.0267(10) 0.0244(10) 0.0356(12) -0.0031(9) 0.0093(9) -0.0016(8)
C2 0.0311(12) 0.0417(13) 0.0462(15) 0.0011(11) 0.0160(11) -0.0029(10)
C3 0.0281(12) 0.0481(16) 0.0610(19) -0.0013(13) 0.0158(12) 0.0050(10)
C4 0.0339(13) 0.0386(14) 0.0501(16) 0.0026(11) 0.0046(12) 0.0102(10)
C5 0.0378(13) 0.0314(11) 0.0361(14) 0.0005(10) 0.0098(11) 0.0001(10)
C6 0.0287(11) 0.0208(9) 0.0320(12) -0.0041(9) 0.0099(9) -0.0017(8)
C7 0.0332(11) 0.0249(10) 0.0313(12) -0.0003(9) 0.0153(9) -0.0009(8)
C8 0.0320(11) 0.0283(12) 0.0382(13) 0.0060(9) 0.0144(10) 0.0002(8)
C9 0.0440(14) 0.0407(15) 0.0615(18) -0.0073(12) 0.0300(13) -0.0061(11)
C10 0.0512(17) 0.0546(19) 0.076(2) 0.0040(16) 0.0398(16) 0.0074(14)
C11 0.0319(13) 0.064(2) 0.063(2) 0.0201(15) 0.0196(13) 0.0041(12)
C12 0.0388(17) 0.109(3) 0.105(3) 0.012(3) 0.032(2) 0.0027(18)
C13 0.0373(15) 0.0620(19) 0.079(2) -0.0019(17) 0.0143(15) -0.0137(13)
C14 0.0373(14) 0.0467(15) 0.0672(19) -0.0125(14) 0.0181(13) -0.0062(11)

loop_
_atom_type_symbol
_atom_type_description
_atom_type_scat_dispersion_real
_atom_type_scat_dispersion_imag
_atom_type_scat_source
C C 0.0033 0.0016 'International Tables Vol C Tables 4.2.6.8 and 6.1.1.4'
H H 0.0000 0.0000 'International Tables Vol C Tables 4.2.6.8 and 6.1.1.4'
N N 0.0061 0.0033 'International Tables Vol C Tables 4.2.6.8 and 6.1.1.4'
O O 0.0106 0.0060 'International Tables Vol C Tables 4.2.6.8 and 6.1.1.4'
Se Se -0.0929 2.2259 'International Tables Vol C Tables 4.2.6.8 and 6.1.1.4'

loop_
_geom_angle_atom_site_label_1
_geom_angle_atom_site_label_2
_geom_angle_atom_site_label_3
_geom_angle
_geom_angle_site_symmetry_1
C1 Se1 C1 93.72(13) 2
C7 N1 C8 126.68(19) .
C7 N1 H1 116.7 .
C8 N1 H1 116.7 .
C2 C1 C6 119.1(2) .
C2 C1 Se1 118.07(18) .
C6 C1 Se1 122.62(16) .
C3 C2 C1 121.1(2) .
C3 C2 H2 119.5 .
C1 C2 H2 119.5 .
C2 C3 C4 120.2(2) .
C2 C3 H3 119.9 .
C4 C3 H3 119.9 .
C5 C4 C3 119.8(2) .
C5 C4 H4 120.1 .
C3 C4 H4 120.1 .
C4 C5 C6 120.6(2) .
C4 C5 H5 119.7 .
C6 C5 H5 119.7 .
C5 C6 C1 119.1(2) .
C5 C6 C7 119.5(2) .
C1 C6 C7 121.4(2) .
O1 C7 N1 123.5(2) .
O1 C7 C6 121.9(2) .
N1 C7 C6 114.69(18) .
C14 C8 C9 118.2(2) .
C14 C8 N1 118.7(2) .
C9 C8 N1 123.1(2) .
C10 C9 C8 119.9(3) .
C10 C9 H9 120.1 .
C8 C9 H9 120.1 .
C9 C10 C11 122.2(3) .
C9 C10 H10 118.9 .
C11 C10 H10 118.9 .
C13 C11 C10 117.3(3) .
C13 C11 C12 121.1(3) .
C10 C11 C12 121.7(3) .
C11 C12 H12A 109.5 .
C11 C12 H12B 109.5 .
H12A C12 H12B 109.5 .
C11 C12 H12C 109.5 .
H12A C12 H12C 109.5 .
H12B C12 H12C 109.5 .
C14 C13 C11 121.3(3) .
C14 C13 H13 119.3 .
C11 C13 H13 119.3 .
C13 C14 C8 121.1(3) .
C13 C14 H14 119.4 .
C8 C14 H14 119.4 .

loop_
_geom_bond_atom_site_label_1
_geom_bond_atom_site_label_2
_geom_bond_distance
_geom_bond_site_symmetry_2
Se1 C1 1.924(2) 2
Se1 C1 1.924(2) .
O1 C7 1.228(3) .
N1 C7 1.350(3) .
N1 C8 1.409(3) .
N1 H1 0.8600 .
C1 C2 1.382(3) .
C1 C6 1.404(3) .
C2 C3 1.372(4) .
C2 H2 0.9300 .
C3 C4 1.380(4) .
C3 H3 0.9300 .
C4 C5 1.378(3) .
C4 H4 0.9300 .
C5 C6 1.394(3) .
C5 H5 0.9300 .
C6 C7 1.496(3) .
C8 C14 1.381(3) .
C8 C9 1.388(4) .
C9 C10 1.372(4) .
C9 H9 0.9300 .
C10 C11 1.385(5) .
C10 H10 0.9300 .
C11 C13 1.376(4) .
C11 C12 1.510(4) .
C12 H12A 0.9600 .
C12 H12B 0.9600 .
C12 H12C 0.9600 .
C13 C14 1.372(4) .
C13 H13 0.9300 .
C14 H14 0.9300 .
